data_2239706
loop_
_publ_author_name
'Ohui, Kateryna A.'
'Golenya, Irina A.'
'Bokach, Nadezhda A.'

_publ_section_title
;
 2-[(Pyridin-2-yl)amino]pyridinium 2,4,6-trinitrophenolate
;
_journal_issue 7
_journal_name_full 'Acta Crystallographica Section E'
_journal_page_first o778
_journal_paper_doi 10.1107/S1600536814012835
_journal_volume 70
_journal_year 2014
_chemical_formula_iupac 'C10 H10 N3 +, C6 H2 N3 O7 -'
_chemical_formula_moiety 'C10 H10 N3 +, C6 H2 N3 O7 -'
_chemical_formula_sum 'C16 H12 N6 O7'
_chemical_formula_weight 400.32
_chemical_name_systematic
;
2-[(Pyridin-2-yl)amino]pyridinium 2,4,6-trinitrophenolate
;
_space_group_IT_number 14
_symmetry_cell_setting monoclinic
_symmetry_space_group_name_Hall '-P 2ybc'
_symmetry_space_group_name_H-M 'P 1 21/c 1'
_atom_sites_solution_hydrogens geom
_atom_sites_solution_primary direct
_atom_sites_solution_secondary difmap
_audit_creation_method SHELXL-97
_cell_angle_alpha 90.00
_cell_angle_beta 108.925(2)
_cell_angle_gamma 90.00
_cell_formula_units_Z 4
_cell_length_a 9.1807(8)
_cell_length_b 14.5892(12)
_cell_length_c 13.1649(10)
_cell_measurement_reflns_used 3858
_cell_measurement_temperature 100(2)
_cell_measurement_theta_max 29.91
_cell_measurement_theta_min 2.35
_cell_volume 1668.0(2)
_computing_cell_refinement 'SAINT (Bruker, 2007)'
_computing_data_collection 'APEX2 (Bruker, 2007)'
_computing_data_reduction 'SAINT (Bruker, 2007)'
_computing_molecular_graphics 'DIAMOND (Brandenburg, 2009)'
_computing_publication_material 'SHELXL97 (Sheldrick, 2008)'
_computing_structure_refinement 'SHELXL97 (Sheldrick, 2008)'
_computing_structure_solution 'SHELXS97 (Sheldrick, 2008)'
_diffrn_ambient_temperature 100(2)
_diffrn_detector_area_resol_mean 16
_diffrn_measured_fraction_theta_full 0.989
_diffrn_measured_fraction_theta_max 0.989
_diffrn_measurement_device '62mm x 62mm CCD camera on \k-goniostat'
_diffrn_measurement_device_type 'Bruker Kappa APEXII CCD'
_diffrn_measurement_method '\f scans and \w scans with \k offset'
_diffrn_radiation_monochromator 'horizontally mounted graphite crystal'
_diffrn_radiation_source 'fine-focus sealed tube'
_diffrn_radiation_type MoK\a
_diffrn_radiation_wavelength 0.71073
_diffrn_reflns_av_R_equivalents 0.0290
_diffrn_reflns_av_sigmaI/netI 0.0313
_diffrn_reflns_limit_h_max 11
_diffrn_reflns_limit_h_min -11
_diffrn_reflns_limit_k_max 16
_diffrn_reflns_limit_k_min -17
_diffrn_reflns_limit_l_max 16
_diffrn_reflns_limit_l_min -16
_diffrn_reflns_number 10460
_diffrn_reflns_theta_full 26.00
_diffrn_reflns_theta_max 26.00
_diffrn_reflns_theta_min 2.15
_exptl_absorpt_coefficient_mu 0.129
_exptl_absorpt_correction_T_max 0.9827
_exptl_absorpt_correction_T_min 0.9742
_exptl_absorpt_correction_type multi-scan
_exptl_absorpt_process_details '(SADABS; Bruker, 2002)'
_exptl_crystal_colour yellow
_exptl_crystal_density_diffrn 1.594
_exptl_crystal_density_method 'not measured'
_exptl_crystal_description block
_exptl_crystal_F_000 824
_exptl_crystal_size_max 0.25
_exptl_crystal_size_mid 0.21
_exptl_crystal_size_min 0.18
_refine_diff_density_max 0.590
_refine_diff_density_min -0.545
_refine_ls_extinction_method none
_refine_ls_goodness_of_fit_ref 1.029
_refine_ls_hydrogen_treatment mixed
_refine_ls_matrix_type full
_refine_ls_number_parameters 270
_refine_ls_number_reflns 3253
_refine_ls_number_restraints 0
_refine_ls_restrained_S_all 1.029
_refine_ls_R_factor_all 0.0562
_refine_ls_R_factor_gt 0.0434
_refine_ls_shift/su_max 0.000
_refine_ls_shift/su_mean 0.000
_refine_ls_structure_factor_coef Fsqd
_refine_ls_weighting_details 'calc w=1/[\s^2^(Fo^2^)+(0.0416P)^2^+1.2391P] where P=(Fo^2^+2Fc^2^)/3'
_refine_ls_weighting_scheme calc
_refine_ls_wR_factor_gt 0.0964
_refine_ls_wR_factor_ref 0.1024
_reflns_number_gt 2674
_reflns_number_total 3253
_reflns_threshold_expression I>2sigma(I)
_cod_data_source_file xu5794sup1.cif
_cod_data_source_block I
_cod_original_sg_symbol_H-M 'P 21/c'
_cod_database_code 2239706
_cod_database_fobs_code 2239706

loop_
_symmetry_equiv_pos_as_xyz
'x, y, z'
'-x, y+1/2, -z+1/2'
'-x, -y, -z'
'x, -y-1/2, z-1/2'

loop_
_atom_site_type_symbol
_atom_site_label
_atom_site_fract_x
_atom_site_fract_y
_atom_site_fract_z
_atom_site_U_iso_or_equiv
_atom_site_adp_type
_atom_site_calc_flag
_atom_site_refinement_flags
_atom_site_occupancy
_atom_site_symmetry_multiplicity
O O1 0.10222(15) 0.54091(9) -0.17771(10) 0.0236(3) Uani d . 1 1
O O2 -0.06688(18) 0.69273(10) -0.18938(11) 0.0323(4) Uani d . 1 1
O O3 -0.16715(15) 0.69936(9) -0.06137(11) 0.0259(3) Uani d . 1 1
O O4 0.15975(16) 0.63990(10) 0.29479(10) 0.0279(3) Uani d . 1 1
O O5 0.35245(15) 0.54601(10) 0.32327(10) 0.0282(3) Uani d . 1 1
O O6 0.46259(16) 0.40445(10) 0.03187(11) 0.0289(3) Uani d . 1 1
O O7 0.2807(2) 0.39426(15) -0.11952(13) 0.0702(7) Uani d . 1 1
N N1 -0.01574(18) 0.88497(10) -0.04563(12) 0.0176(3) Uani d . 1 1
H H1N 0.079(3) 0.8656(16) -0.0451(18) 0.036(6) Uiso d . 1 1
N N2 0.08719(18) 0.86091(11) 0.14029(12) 0.0199(3) Uani d . 1 1
H H2N 0.075(2) 0.8730(15) 0.2019(18) 0.027(6) Uiso d . 1 1
N N3 0.26368(18) 0.82539(11) 0.05248(12) 0.0213(4) Uani d . 1 1
N N4 -0.06696(18) 0.67256(11) -0.09846(12) 0.0212(3) Uani d . 1 1
N N5 0.24186(18) 0.58829(11) 0.26247(12) 0.0210(4) Uani d . 1 1
N N6 0.3395(2) 0.42975(12) -0.03160(13) 0.0288(4) Uani d . 1 1
C C1 -0.1325(2) 0.90766(13) -0.13575(14) 0.0206(4) Uani d . 1 1
H H1 -0.1166 0.9064 -0.2035 0.025 Uiso calc R 1 1
C C2 -0.2720(2) 0.93213(13) -0.12947(15) 0.0232(4) Uani d . 1 1
H H2 -0.3541 0.9481 -0.1923 0.028 Uiso calc R 1 1
C C3 -0.2925(2) 0.93344(13) -0.02863(15) 0.0238(4) Uani d . 1 1
H H3 -0.3894 0.9507 -0.0230 0.029 Uiso calc R 1 1
C C4 -0.1746(2) 0.91021(13) 0.06177(15) 0.0216(4) Uani d . 1 1
H H4 -0.1889 0.9113 0.1300 0.026 Uiso calc R 1 1
C C5 -0.0325(2) 0.88481(12) 0.05260(14) 0.0173(4) Uani d . 1 1
C C6 0.2352(2) 0.83475(12) 0.14498(15) 0.0192(4) Uani d . 1 1
C C7 0.3446(2) 0.81826(13) 0.24528(15) 0.0242(4) Uani d . 1 1
H H7 0.3202 0.8258 0.3096 0.029 Uiso calc R 1 1
C C8 0.4886(2) 0.79074(14) 0.24768(17) 0.0292(5) Uani d . 1 1
H H8 0.5662 0.7791 0.3144 0.035 Uiso calc R 1 1
C C9 0.5205(2) 0.77997(14) 0.15200(18) 0.0304(5) Uani d . 1 1
H H9 0.6193 0.7604 0.1522 0.036 Uiso calc R 1 1
C C10 0.4057(2) 0.79824(14) 0.05736(17) 0.0278(5) Uani d . 1 1
H H10 0.4277 0.7914 -0.0079 0.033 Uiso calc R 1 1
C C11 0.1351(2) 0.55224(12) -0.07926(14) 0.0170(4) Uani d . 1 1
C C12 0.0569(2) 0.61648(12) -0.02980(14) 0.0171(4) Uani d . 1 1
C C13 0.0877(2) 0.62673(12) 0.07851(14) 0.0176(4) Uani d . 1 1
H H13 0.0282 0.6674 0.1055 0.021 Uiso calc R 1 1
C C14 0.2068(2) 0.57704(12) 0.14803(14) 0.0180(4) Uani d . 1 1
C C15 0.2908(2) 0.51464(13) 0.10980(14) 0.0188(4) Uani d . 1 1
H H15 0.3731 0.4814 0.1584 0.023 Uiso calc R 1 1
C C16 0.2538(2) 0.50156(12) 0.00165(14) 0.0190(4) Uani d . 1 1

loop_
_atom_site_aniso_label
_atom_site_aniso_U_11
_atom_site_aniso_U_22
_atom_site_aniso_U_33
_atom_site_aniso_U_12
_atom_site_aniso_U_13
_atom_site_aniso_U_23
O1 0.0346(8) 0.0227(7) 0.0129(6) 0.0057(6) 0.0068(6) 0.0021(6)
O2 0.0471(9) 0.0303(8) 0.0171(7) 0.0138(7) 0.0070(6) 0.0061(6)
O3 0.0236(7) 0.0218(7) 0.0316(8) 0.0031(6) 0.0082(6) -0.0005(6)
O4 0.0306(8) 0.0354(8) 0.0201(7) -0.0002(6) 0.0116(6) -0.0062(6)
O5 0.0250(7) 0.0407(9) 0.0158(7) 0.0015(6) 0.0021(6) 0.0036(6)
O6 0.0269(8) 0.0336(8) 0.0272(7) 0.0120(6) 0.0102(6) 0.0095(6)
O7 0.0931(15) 0.0786(14) 0.0221(9) 0.0595(12) -0.0045(9) -0.0153(9)
N1 0.0190(8) 0.0170(8) 0.0162(8) -0.0009(6) 0.0052(6) -0.0003(6)
N2 0.0224(8) 0.0240(8) 0.0132(8) 0.0013(7) 0.0056(6) -0.0013(7)
N3 0.0222(8) 0.0207(8) 0.0215(8) -0.0001(7) 0.0076(7) -0.0024(7)
N4 0.0242(8) 0.0166(8) 0.0195(8) -0.0003(7) 0.0026(7) -0.0029(7)
N5 0.0212(8) 0.0256(8) 0.0161(8) -0.0062(7) 0.0060(7) -0.0018(7)
N6 0.0354(10) 0.0328(10) 0.0180(8) 0.0142(8) 0.0084(7) 0.0023(8)
C1 0.0252(10) 0.0201(9) 0.0147(9) -0.0021(8) 0.0041(7) 0.0006(8)
C2 0.0225(10) 0.0226(10) 0.0213(10) 0.0005(8) 0.0025(8) 0.0025(8)
C3 0.0215(10) 0.0228(10) 0.0271(10) 0.0009(8) 0.0079(8) -0.0010(8)
C4 0.0255(10) 0.0215(10) 0.0191(9) -0.0008(8) 0.0092(8) -0.0023(8)
C5 0.0228(10) 0.0128(8) 0.0155(9) -0.0028(7) 0.0051(7) -0.0021(7)
C6 0.0207(9) 0.0141(9) 0.0203(9) -0.0014(7) 0.0034(7) -0.0025(7)
C7 0.0271(10) 0.0220(10) 0.0197(9) -0.0001(8) 0.0023(8) -0.0029(8)
C8 0.0252(11) 0.0229(10) 0.0302(11) 0.0018(8) -0.0036(8) -0.0031(9)
C9 0.0208(10) 0.0276(11) 0.0399(12) 0.0017(8) 0.0059(9) -0.0076(10)
C10 0.0273(11) 0.0266(11) 0.0316(11) 0.0019(9) 0.0124(9) -0.0043(9)
C11 0.0199(9) 0.0150(9) 0.0154(9) -0.0033(7) 0.0049(7) 0.0012(7)
C12 0.0171(9) 0.0147(9) 0.0178(9) -0.0023(7) 0.0032(7) 0.0002(7)
C13 0.0182(9) 0.0160(9) 0.0196(9) -0.0043(7) 0.0074(7) -0.0022(7)
C14 0.0192(9) 0.0209(9) 0.0140(9) -0.0046(7) 0.0057(7) -0.0019(7)
C15 0.0156(9) 0.0222(9) 0.0172(9) -0.0014(7) 0.0034(7) 0.0022(8)
C16 0.0200(9) 0.0208(9) 0.0173(9) 0.0001(8) 0.0074(8) 0.0001(8)

loop_
_atom_type_symbol
_atom_type_description
_atom_type_scat_dispersion_real
_atom_type_scat_dispersion_imag
_atom_type_scat_source
C C 0.0033 0.0016 'International Tables Vol C Tables 4.2.6.8 and 6.1.1.4'
H H 0.0000 0.0000 'International Tables Vol C Tables 4.2.6.8 and 6.1.1.4'
N N 0.0061 0.0033 'International Tables Vol C Tables 4.2.6.8 and 6.1.1.4'
O O 0.0106 0.0060 'International Tables Vol C Tables 4.2.6.8 and 6.1.1.4'

loop_
_geom_angle_atom_site_label_1
_geom_angle_atom_site_label_2
_geom_angle_atom_site_label_3
_geom_angle
C5 N1 C1 122.30(16)
C5 N1 H1N 113.4(14)
C1 N1 H1N 124.3(14)
C5 N2 C6 128.13(16)
C5 N2 H2N 115.1(14)
C6 N2 H2N 115.7(14)
C6 N3 C10 117.47(16)
O2 N4 O3 122.87(16)
O2 N4 C12 119.43(15)
O3 N4 C12 117.69(15)
O4 N5 O5 123.15(15)
O4 N5 C14 118.32(15)
O5 N5 C14 118.53(15)
O7 N6 O6 123.04(17)
O7 N6 C16 118.18(16)
O6 N6 C16 118.66(16)
N1 C1 C2 120.28(17)
N1 C1 H1 119.9
C2 C1 H1 119.9
C1 C2 C3 118.75(17)
C1 C2 H2 120.6
C3 C2 H2 120.6
C4 C3 C2 120.68(18)
C4 C3 H3 119.7
C2 C3 H3 119.7
C3 C4 C5 119.23(17)
C3 C4 H4 120.4
C5 C4 H4 120.4
N1 C5 N2 120.20(16)
N1 C5 C4 118.76(16)
N2 C5 C4 121.04(16)
N3 C6 N2 117.71(16)
N3 C6 C7 123.52(17)
N2 C6 C7 118.76(17)
C8 C7 C6 117.67(18)
C8 C7 H7 121.2
C6 C7 H7 121.2
C7 C8 C9 119.76(19)
C7 C8 H8 120.1
C9 C8 H8 120.1
C10 C9 C8 118.38(19)
C10 C9 H9 120.8
C8 C9 H9 120.8
N3 C10 C9 123.21(19)
N3 C10 H10 118.4
C9 C10 H10 118.4
O1 C11 C16 124.53(16)
O1 C11 C12 124.32(16)
C16 C11 C12 111.13(15)
C13 C12 N4 116.22(16)
C13 C12 C11 124.81(16)
N4 C12 C11 118.93(15)
C12 C13 C14 118.97(17)
C12 C13 H13 120.5
C14 C13 H13 120.5
C13 C14 C15 121.12(16)
C13 C14 N5 119.48(16)
C15 C14 N5 119.38(16)
C16 C15 C14 119.34(17)
C16 C15 H15 120.3
C14 C15 H15 120.3
C15 C16 C11 124.48(16)
C15 C16 N6 115.91(16)
C11 C16 N6 119.59(15)

loop_
_geom_bond_atom_site_label_1
_geom_bond_atom_site_label_2
_geom_bond_distance
O1 C11 1.243(2)
O2 N4 1.233(2)
O3 N4 1.237(2)
O4 N5 1.235(2)
O5 N5 1.235(2)
O6 N6 1.224(2)
O7 N6 1.222(2)
N1 C5 1.351(2)
N1 C1 1.357(2)
N1 H1N 0.92(2)
N2 C5 1.356(2)
N2 C6 1.394(2)
N2 H2N 0.87(2)
N3 C6 1.333(2)
N3 C10 1.345(2)
N4 C12 1.454(2)
N5 C14 1.444(2)
N6 C16 1.460(2)
C1 C2 1.358(3)
C1 H1 0.9500
C2 C3 1.400(3)
C2 H2 0.9500
C3 C4 1.367(3)
C3 H3 0.9500
C4 C5 1.398(3)
C4 H4 0.9500
C6 C7 1.396(3)
C7 C8 1.371(3)
C7 H7 0.9500
C8 C9 1.392(3)
C8 H8 0.9500
C9 C10 1.372(3)
C9 H9 0.9500
C10 H10 0.9500
C11 C16 1.455(3)
C11 C12 1.456(2)
C12 C13 1.369(2)
C13 C14 1.382(3)
C13 H13 0.9500
C14 C15 1.388(3)
C15 C16 1.366(2)
C15 H15 0.9500

loop_
_geom_hbond_atom_site_label_D
_geom_hbond_atom_site_label_H
_geom_hbond_atom_site_label_A
_geom_hbond_site_symmetry_A
_geom_hbond_distance_DH
_geom_hbond_distance_HA
_geom_hbond_distance_DA
_geom_hbond_angle_DHA
_geom_hbond_publ_flag
N1 H1N N3 . 0.92(2) 1.86(2) 2.618(2) 139(2) yes
N1 H1N O4 4_575 0.92(2) 2.45(2) 3.056(2) 123.8(17) yes
N2 H2N O1 4_576 0.87(2) 1.97(2) 2.756(2) 149(2) yes
N2 H2N O2 4_576 0.87(2) 2.42(2) 3.114(2) 136.6(18) yes
